data_8105201
loop_
_publ_author_name
'Qiao, Yanan'
'Yuan, Jun'
'Wan, Changyuan'
'Li, Yuexia'
'Wang, Yong'

_publ_section_title
;
 The crystal structure of 1-methyl-2-nitroimidazole, C4H5N3O2
;
_journal_issue 2
_journal_name_full 'Zeitschrift f\"ur Kristallographie - New Crystal Structures'
_journal_page_first 269
_journal_page_last 270
_journal_paper_doi 10.1515/ncrs-2021-0482
_journal_volume 237
_journal_year 2022
_chemical_absolute_configuration .
_chemical_formula_moiety 'C4 H5 N3 O2'
_chemical_formula_sum 'C4 H5 N3 O2'
_chemical_formula_weight 127.11
_space_group_crystal_system monoclinic
_space_group_IT_number 4
_space_group_name_Hall 'P 2yb'
_space_group_name_H-M_alt 'P 1 21 1'
_atom_sites_solution_hydrogens geom
_atom_sites_solution_primary dual
_cell_angle_alpha 90
_cell_angle_beta 97.033(11)
_cell_angle_gamma 90
_cell_formula_units_Z 2
_cell_length_a 4.0668(13)
_cell_length_b 11.198(4)
_cell_length_c 6.137(2)
_cell_measurement_reflns_used 866
_cell_measurement_temperature 170
_cell_measurement_theta_max 24.104
_cell_measurement_theta_min 3.345
_cell_volume 277.38(16)
_computing_cell_refinement 'SAINT V8.40A (?, 2016)'
_computing_data_reduction 'SAINT V8.40A (?, 2016)'
_computing_molecular_graphics 'Olex2 (Dolomanov et al., 2009)'
_computing_publication_material 'Olex2 (Dolomanov et al., 2009)'
_computing_structure_refinement 'ShelXL (Sheldrick, 2015)'
_computing_structure_solution 'ShelXT (Sheldrick, 2015)'
_diffrn_ambient_temperature 170.0
_diffrn_measured_fraction_theta_full 1.000
_diffrn_measured_fraction_theta_max 0.993
_diffrn_measurement_device_type 'Bruker D8 VENTURE'
_diffrn_measurement_method '\f and \w scans'
_diffrn_radiation_type MoK\a
_diffrn_radiation_wavelength 0.71073
_diffrn_reflns_av_R_equivalents 0.0409
_diffrn_reflns_av_unetI/netI 0.0545
_diffrn_reflns_Laue_measured_fraction_full 1.000
_diffrn_reflns_Laue_measured_fraction_max 0.993
_diffrn_reflns_limit_h_max 5
_diffrn_reflns_limit_h_min -4
_diffrn_reflns_limit_k_max 14
_diffrn_reflns_limit_k_min -14
_diffrn_reflns_limit_l_max 6
_diffrn_reflns_limit_l_min -7
_diffrn_reflns_number 2434
_diffrn_reflns_point_group_measured_fraction_full 0.933
_diffrn_reflns_point_group_measured_fraction_max 0.916
_diffrn_reflns_theta_full 25.242
_diffrn_reflns_theta_max 26.409
_diffrn_reflns_theta_min 3.345
_diffrn_standards_number 0
_exptl_absorpt_coefficient_mu 0.125
_exptl_absorpt_correction_T_max 0.7454
_exptl_absorpt_correction_T_min 0.6604
_exptl_absorpt_correction_type multi-scan
_exptl_absorpt_process_details
;
SADABS-2016/2 (Bruker,2016/2) was used for absorption correction. 
wR2(int) was 0.1190 before and 0.0499 after correction. 
The Ratio of minimum to maximum transmission is 0.8860. 
The \l/2 correction factor is Not present.
;
_exptl_crystal_colour colourless
_exptl_crystal_colour_primary colourless
_exptl_crystal_density_diffrn 1.522
_exptl_crystal_description needle
_exptl_crystal_F_000 132
_exptl_crystal_size_max 0.12
_exptl_crystal_size_mid 0.07
_exptl_crystal_size_min 0.03
_refine_diff_density_max 0.152
_refine_diff_density_min -0.216
_refine_diff_density_rms 0.046
_refine_ls_abs_structure_details
;
 Flack x determined using 271 quotients [(I+)-(I-)]/[(I+)+(I-)]
 (Parsons, Flack and Wagner, Acta Cryst. B69 (2013) 249-259).
;
_refine_ls_abs_structure_Flack 0.2(10)
_refine_ls_extinction_coef .
_refine_ls_extinction_method none
_refine_ls_goodness_of_fit_ref 1.027
_refine_ls_hydrogen_treatment constr
_refine_ls_matrix_type full
_refine_ls_number_parameters 83
_refine_ls_number_reflns 1039
_refine_ls_number_restraints 1
_refine_ls_restrained_S_all 1.026
_refine_ls_R_factor_all 0.0680
_refine_ls_R_factor_gt 0.0444
_refine_ls_shift/su_max 0.002
_refine_ls_shift/su_mean 0.000
_refine_ls_structure_factor_coef Fsqd
_refine_ls_weighting_details 'w=1/[\s^2^(Fo^2^)+(0.0440P)^2^+0.0434P] where P=(Fo^2^+2Fc^2^)/3'
_refine_ls_weighting_scheme calc
_refine_ls_wR_factor_gt 0.0913
_refine_ls_wR_factor_ref 0.1048
_reflns_Friedel_coverage 0.752
_reflns_Friedel_fraction_full 0.858
_reflns_Friedel_fraction_max 0.831
_reflns_number_gt 816
_reflns_number_total 1039
_reflns_threshold_expression 'I > 2\s(I)'
_cod_data_source_file suppl_j_ncrs-2021-0482_suppl.cif
_cod_data_source_block 0720z2_0m
_cod_original_cell_volume 277.40(16)
_cod_database_code 8105201
_shelx_space_group_comment
;
The symmetry employed for this shelxl refinement is uniquely defined
by the following loop, which should always be used as a source of
symmetry information in preference to the above space-group names.
They are only intended as comments.
;
_shelx_estimated_absorpt_t_max 0.996
_shelx_estimated_absorpt_t_min 0.985
_olex2_refinement_description
;
1. Fixed Uiso
 At 1.2 times of:
  All C(H) groups
 At 1.5 times of:
  All C(H,H,H) groups
2.a Aromatic/amide H refined with riding coordinates:
 C1(H1), C2(H2)
2.b Idealised Me refined as rotating group:
 C4(H4A,H4B,H4C)
;

loop_
_space_group_symop_operation_xyz
'x, y, z'
'-x, y+1/2, -z'

loop_
_atom_site_label
_atom_site_type_symbol
_atom_site_fract_x
_atom_site_fract_y
_atom_site_fract_z
_atom_site_U_iso_or_equiv
_atom_site_adp_type
_atom_site_occupancy
_atom_site_site_symmetry_order
_atom_site_calc_flag
_atom_site_refinement_flags_posn
_atom_site_refinement_flags_adp
_atom_site_refinement_flags_occupancy
_atom_site_disorder_assembly
_atom_site_disorder_group
C1 C 0.9514(9) 0.3780(4) 0.4619(7) 0.0364(10) Uani 1 1 d . . . . .
H1 H 1.013437 0.302034 0.411596 0.044 Uiso 1 1 calc R . . . .
C2 C 1.0068(11) 0.4861(4) 0.3712(7) 0.0394(10) Uani 1 1 d . . . . .
H2 H 1.116484 0.496740 0.244566 0.047 Uiso 1 1 calc R . . . .
C3 C 0.7553(10) 0.5215(4) 0.6425(7) 0.0308(10) Uani 1 1 d . . . . .
C4 C 0.7016(12) 0.3078(4) 0.7916(9) 0.0446(11) Uani 1 1 d . . . . .
H4A H 0.797145 0.328162 0.941377 0.067 Uiso 1 1 calc GR . . . .
H4B H 0.789234 0.230584 0.750296 0.067 Uiso 1 1 calc GR . . . .
H4C H 0.460015 0.302811 0.784807 0.067 Uiso 1 1 calc GR . . . .
N1 N 0.7896(8) 0.4005(3) 0.6390(5) 0.0326(8) Uani 1 1 d . . . . .
N2 N 0.8841(8) 0.5775(3) 0.4861(5) 0.0325(9) Uani 1 1 d . . . . .
N3 N 0.5935(9) 0.5835(3) 0.8032(6) 0.0381(10) Uani 1 1 d . . . . .
O1 O 0.4374(9) 0.5250(3) 0.9258(5) 0.0500(9) Uani 1 1 d . . . . .
O2 O 0.6122(9) 0.6930(3) 0.8070(6) 0.0574(11) Uani 1 1 d . . . . .

loop_
_atom_site_aniso_label
_atom_site_aniso_U_11
_atom_site_aniso_U_22
_atom_site_aniso_U_33
_atom_site_aniso_U_23
_atom_site_aniso_U_13
_atom_site_aniso_U_12
N2 0.040(2) 0.0249(19) 0.0337(19) 0.0007(15) 0.0077(17) -0.0016(15)
N3 0.039(2) 0.040(2) 0.036(2) -0.0033(17) 0.0083(18) 0.0034(18)
O2 0.073(2) 0.0318(19) 0.073(3) -0.0122(17) 0.031(2) -0.0007(17)
O1 0.053(2) 0.058(2) 0.0429(18) 0.0083(14) 0.0220(16) 0.0024(16)
N1 0.0345(18) 0.030(2) 0.034(2) 0.0010(16) 0.0039(16) -0.0030(16)
C3 0.030(2) 0.031(2) 0.032(2) -0.0037(17) 0.0059(19) -0.0007(18)
C1 0.038(2) 0.034(2) 0.038(2) -0.0075(18) 0.0066(18) 0.001(2)
C2 0.043(2) 0.039(3) 0.038(2) -0.002(2) 0.0120(19) 0.000(2)
C4 0.050(3) 0.034(2) 0.050(3) 0.015(2) 0.008(2) -0.003(2)

loop_
_atom_type_symbol
_atom_type_description
_atom_type_scat_dispersion_real
_atom_type_scat_dispersion_imag
_atom_type_scat_source
C C 0.0033 0.0016 'International Tables Vol C Tables 4.2.6.8 and 6.1.1.4'
H H 0.0000 0.0000 'International Tables Vol C Tables 4.2.6.8 and 6.1.1.4'
N N 0.0061 0.0033 'International Tables Vol C Tables 4.2.6.8 and 6.1.1.4'
O O 0.0106 0.0060 'International Tables Vol C Tables 4.2.6.8 and 6.1.1.4'
